data_4123534
loop_
_publ_author_name
'Kim, Yeong-Eun'
'Oh, Seohee'
'Kim, Seji'
'Kim, Onnuri'
'Kim, Jin'
'Han, Sang Woo'
'Lee, Yunho'

_publ_section_title
;
 Phosphinite-Ni(0) Mediated Formation of a Phosphide-Ni(II)-OCOOMe Species
 via Uncommon Metal-Ligand Cooperation.
;
_journal_issue 13
_journal_name_full 'Journal of the American Chemical Society'
_journal_page_first 4280
_journal_page_last 4283
_journal_paper_doi 10.1021/ja513112r
_journal_volume 137
_journal_year 2015
_chemical_formula_moiety 'C50 H78 N2 Ni2 O2 P6'
_chemical_formula_sum 'C50 H78 N2 Ni2 O2 P6'
_chemical_formula_weight 1042.38
_chemical_name_common {(PPOMeP)Ni}2(N2)
_chemical_name_systematic
; 
 ? 
;
_space_group_IT_number 14
_symmetry_cell_setting monoclinic
_symmetry_space_group_name_Hall '-P 2ybc'
_symmetry_space_group_name_H-M 'P 1 21/c 1'
_atom_sites_solution_hydrogens geom
_atom_sites_solution_primary direct
_atom_sites_solution_secondary difmap
_audit_creation_method SHELXL-97
_cell_angle_alpha 90.00
_cell_angle_beta 106.588(4)
_cell_angle_gamma 90.00
_cell_formula_units_Z 4
_cell_length_a 18.604(2)
_cell_length_b 10.4802(13)
_cell_length_c 29.054(4)
_cell_measurement_reflns_used 119568
_cell_measurement_temperature 120(2)
_cell_measurement_theta_max 28.00
_cell_measurement_theta_min 2.82
_cell_volume 5429.0(12)
_computing_cell_refinement 'Bruker SMART'
_computing_data_collection 'Bruker SMART'
_computing_data_reduction 'Bruker SAINT'
_computing_molecular_graphics 'Bruker SHELXTL'
_computing_publication_material 'Bruker SHELXTL'
_computing_structure_refinement 'SHELXL-97 (Sheldrick, 2008)'
_computing_structure_solution 'SHELXS-97 (Sheldrick, 2008)'
_diffrn_ambient_temperature 120(2)
_diffrn_measured_fraction_theta_full 0.997
_diffrn_measured_fraction_theta_max 0.997
_diffrn_measurement_device_type 'Photon 100 CMOS detector'
_diffrn_measurement_method 'phi and omega scans'
_diffrn_radiation_monochromator graphite
_diffrn_radiation_source 'fine-focus sealed tube'
_diffrn_radiation_type MoK\a
_diffrn_radiation_wavelength 0.71073
_diffrn_reflns_av_R_equivalents 0.1169
_diffrn_reflns_av_sigmaI/netI 0.0637
_diffrn_reflns_limit_h_max 24
_diffrn_reflns_limit_h_min -24
_diffrn_reflns_limit_k_max 13
_diffrn_reflns_limit_k_min -13
_diffrn_reflns_limit_l_max 33
_diffrn_reflns_limit_l_min -38
_diffrn_reflns_number 119568
_diffrn_reflns_theta_full 28.00
_diffrn_reflns_theta_max 28.00
_diffrn_reflns_theta_min 2.82
_exptl_absorpt_coefficient_mu 0.908
_exptl_absorpt_correction_T_max 0.9147
_exptl_absorpt_correction_T_min 0.8048
_exptl_absorpt_correction_type multi-scan
_exptl_absorpt_process_details SADABS
_exptl_crystal_colour brown
_exptl_crystal_density_diffrn 1.275
_exptl_crystal_density_meas ?
_exptl_crystal_density_method 'not measured'
_exptl_crystal_description platy
_exptl_crystal_F_000 2216
_exptl_crystal_size_max 0.25
_exptl_crystal_size_mid 0.17
_exptl_crystal_size_min 0.10
_refine_diff_density_max 1.452
_refine_diff_density_min -0.935
_refine_diff_density_rms 0.159
_refine_ls_extinction_method none
_refine_ls_goodness_of_fit_ref 1.096
_refine_ls_hydrogen_treatment constr
_refine_ls_matrix_type full
_refine_ls_number_parameters 559
_refine_ls_number_reflns 13065
_refine_ls_number_restraints 0
_refine_ls_restrained_S_all 1.096
_refine_ls_R_factor_all 0.0937
_refine_ls_R_factor_gt 0.0660
_refine_ls_shift/su_max 0.001
_refine_ls_shift/su_mean 0.000
_refine_ls_structure_factor_coef Fsqd
_refine_ls_weighting_details 'calc w=1/[\s^2^(Fo^2^)+(0.0733P)^2^+30.0994P] where P=(Fo^2^+2Fc^2^)/3'
_refine_ls_weighting_scheme calc
_refine_ls_wR_factor_gt 0.1757
_refine_ls_wR_factor_ref 0.1933
_reflns_number_gt 9902
_reflns_number_total 13065
_reflns_threshold_expression >2sigma(I)
_cod_data_source_file ja513112r_si_002.cif
_cod_data_source_block n0187a-1
_cod_depositor_comments
;
The following automatic conversions were performed:

'_symmetry_cell_setting' value 'Monoclinic' changed to 'monoclinic'
according to
/usr/data/users/saulius/crontab/automatic-downloads/rss-feeds/ACS/lib/dictionaries/cif_core.dic
dictionary named 'cif_core.dic' version 2.4.2 from 2011-04-26.

'_exptl_crystal_density_meas' value 'not measured' was changed to '?'
- the value is perceived as not measured.

Automatic conversion script
Id: cif_fix_values 3105 2015-03-04 15:46:00Z robertas 

 Adding full bibliography for 4123534--4123539.cif.
;
_cod_original_cell_volume 5428.9(11)
_cod_original_sg_symbol_H-M P2(1)/c
_cod_database_code 4123534

loop_
_symmetry_equiv_pos_as_xyz
'x, y, z'
'-x, y+1/2, -z+1/2'
'-x, -y, -z'
'x, -y-1/2, z-1/2'

loop_
_atom_site_label
_atom_site_type_symbol
_atom_site_fract_x
_atom_site_fract_y
_atom_site_fract_z
_atom_site_U_iso_or_equiv
_atom_site_adp_type
_atom_site_occupancy
_atom_site_symmetry_multiplicity
_atom_site_calc_flag
_atom_site_refinement_flags
Ni1 Ni 0.25693(3) 0.06439(5) 0.33470(2) 0.01386(14) Uani 1 1 d .
O1 O 0.12371(18) -0.1616(3) 0.34360(12) 0.0208(7) Uani 1 1 d .
P1 P 0.18796(6) -0.04888(11) 0.36400(4) 0.0141(2) Uani 1 1 d .
P2 P 0.35719(6) -0.00097(11) 0.38753(4) 0.0169(2) Uani 1 1 d .
P3 P 0.18856(6) 0.23046(11) 0.33758(4) 0.0172(2) Uani 1 1 d .
N1 N 0.2648(2) 0.0514(4) 0.27328(14) 0.0159(7) Uani 1 1 d .
N2 N 0.2660(2) 0.0406(3) 0.23542(13) 0.0148(7) Uani 1 1 d .
C1 C 0.1477(3) -0.2682(5) 0.3205(2) 0.0313(12) Uani 1 1 d .
H1A H 0.1062 -0.3289 0.3097 0.047 Uiso 1 1 calc R
H1B H 0.1902 -0.3105 0.3434 0.047 Uiso 1 1 calc R
H1C H 0.1631 -0.2380 0.2929 0.047 Uiso 1 1 calc R
C2 C 0.2481(2) -0.1278(4) 0.41797(16) 0.0175(9) Uani 1 1 d .
C3 C 0.3253(3) -0.1083(5) 0.42819(16) 0.0193(9) Uani 1 1 d .
C4 C 0.3737(3) -0.1750(6) 0.46620(18) 0.0276(11) Uani 1 1 d .
H4A H 0.4262 -0.1607 0.4737 0.033 Uiso 1 1 calc R
C5 C 0.3466(3) -0.2616(6) 0.4931(2) 0.0324(12) Uani 1 1 d .
H5A H 0.3803 -0.3061 0.5188 0.039 Uiso 1 1 calc R
C6 C 0.2698(3) -0.2833(5) 0.48245(18) 0.0267(11) Uani 1 1 d .
H6A H 0.2508 -0.3427 0.5008 0.032 Uiso 1 1 calc R
C7 C 0.2212(3) -0.2175(5) 0.44489(17) 0.0223(10) Uani 1 1 d .
H7A H 0.1688 -0.2334 0.4372 0.027 Uiso 1 1 calc R
C8 C 0.1247(2) 0.0552(4) 0.38502(16) 0.0160(9) Uani 1 1 d .
C9 C 0.1281(3) 0.1859(5) 0.37564(16) 0.0195(9) Uani 1 1 d .
C10 C 0.0831(3) 0.2712(5) 0.39223(18) 0.0240(10) Uani 1 1 d .
H10A H 0.0858 0.3602 0.3867 0.029 Uiso 1 1 calc R
C11 C 0.0343(3) 0.2250(5) 0.41678(18) 0.0267(11) Uani 1 1 d .
H11A H 0.0051 0.2831 0.4290 0.032 Uiso 1 1 calc R
C12 C 0.0279(3) 0.0955(5) 0.42364(18) 0.0256(11) Uani 1 1 d .
H12A H -0.0072 0.0648 0.4392 0.031 Uiso 1 1 calc R
C13 C 0.0728(3) 0.0103(5) 0.40785(17) 0.0210(10) Uani 1 1 d .
H13A H 0.0684 -0.0787 0.4126 0.025 Uiso 1 1 calc R
C14 C 0.4020(3) 0.1432(6) 0.4726(2) 0.0398(14) Uani 1 1 d .
H14A H 0.4410 0.1951 0.4944 0.060 Uiso 1 1 calc R
H14B H 0.3916 0.0682 0.4899 0.060 Uiso 1 1 calc R
H14C H 0.3562 0.1940 0.4609 0.060 Uiso 1 1 calc R
C15 C 0.4289(3) 0.0999(5) 0.4301(2) 0.0287(11) Uani 1 1 d .
H15A H 0.4751 0.0472 0.4428 0.034 Uiso 1 1 calc R
C16 C 0.4491(3) 0.2141(6) 0.4035(2) 0.0386(14) Uani 1 1 d .
H16A H 0.4870 0.2662 0.4260 0.058 Uiso 1 1 calc R
H16B H 0.4042 0.2656 0.3897 0.058 Uiso 1 1 calc R
H16C H 0.4692 0.1836 0.3777 0.058 Uiso 1 1 calc R
C17 C 0.3703(3) -0.2286(6) 0.3411(2) 0.0348(13) Uani 1 1 d .
H17A H 0.4023 -0.2876 0.3296 0.052 Uiso 1 1 calc R
H17B H 0.3296 -0.1981 0.3138 0.052 Uiso 1 1 calc R
H17C H 0.3490 -0.2727 0.3639 0.052 Uiso 1 1 calc R
C18 C 0.4170(3) -0.1153(5) 0.36592(18) 0.0221(10) Uani 1 1 d .
H18A H 0.4573 -0.1474 0.3942 0.027 Uiso 1 1 calc R
C19 C 0.4537(3) -0.0518(6) 0.3310(2) 0.0339(13) Uani 1 1 d .
H19A H 0.4849 -0.1142 0.3204 0.051 Uiso 1 1 calc R
H19B H 0.4851 0.0194 0.3471 0.051 Uiso 1 1 calc R
H19C H 0.4148 -0.0197 0.3031 0.051 Uiso 1 1 calc R
C20 C 0.0676(3) 0.1399(5) 0.26311(19) 0.0264(11) Uani 1 1 d .
H20A H 0.0311 0.1542 0.2317 0.040 Uiso 1 1 calc R
H20B H 0.0410 0.1239 0.2872 0.040 Uiso 1 1 calc R
H20C H 0.0989 0.0660 0.2612 0.040 Uiso 1 1 calc R
C21 C 0.1173(3) 0.2582(5) 0.27744(18) 0.0211(10) Uani 1 1 d .
H21A H 0.1463 0.2659 0.2534 0.025 Uiso 1 1 calc R
C22 C 0.0689(3) 0.3784(5) 0.2720(2) 0.0308(12) Uani 1 1 d .
H22A H 0.0349 0.3824 0.2393 0.046 Uiso 1 1 calc R
H22B H 0.1014 0.4539 0.2781 0.046 Uiso 1 1 calc R
H22C H 0.0396 0.3758 0.2951 0.046 Uiso 1 1 calc R
C23 C 0.2644(3) 0.4020(6) 0.4099(2) 0.0416(15) Uani 1 1 d .
H23A H 0.2789 0.4907 0.4186 0.062 Uiso 1 1 calc R
H23B H 0.3096 0.3493 0.4153 0.062 Uiso 1 1 calc R
H23C H 0.2337 0.3704 0.4298 0.062 Uiso 1 1 calc R
C24 C 0.2193(3) 0.3954(5) 0.3570(2) 0.0284(11) Uani 1 1 d .
H24A H 0.1737 0.4500 0.3521 0.034 Uiso 1 1 calc R
C25 C 0.2650(3) 0.4455(5) 0.3241(3) 0.0401(15) Uani 1 1 d .
H25A H 0.2814 0.5330 0.3334 0.060 Uiso 1 1 calc R
H25B H 0.2337 0.4445 0.2907 0.060 Uiso 1 1 calc R
H25C H 0.3090 0.3909 0.3274 0.060 Uiso 1 1 calc R
Ni2 Ni 0.26297(3) 0.02183(5) 0.17198(2) 0.01343(14) Uani 1 1 d .
O2 O 0.08767(18) 0.1312(3) 0.10392(12) 0.0232(7) Uani 1 1 d .
P4 P 0.17496(6) 0.07845(11) 0.11201(4) 0.0156(2) Uani 1 1 d .
P5 P 0.23779(6) -0.17770(11) 0.15408(4) 0.0143(2) Uani 1 1 d .
P6 P 0.33906(6) 0.15328(11) 0.15334(4) 0.0157(2) Uani 1 1 d .
C26 C 0.0798(3) 0.2357(6) 0.1340(2) 0.0402(15) Uani 1 1 d .
H26A H 0.0269 0.2609 0.1261 0.060 Uiso 1 1 calc R
H26B H 0.1098 0.3082 0.1286 0.060 Uiso 1 1 calc R
H26C H 0.0973 0.2096 0.1677 0.060 Uiso 1 1 calc R
C27 C 0.1472(2) -0.0604(5) 0.07227(16) 0.0176(9) Uani 1 1 d .
C28 C 0.1749(2) -0.1802(4) 0.09200(15) 0.0157(9) Uani 1 1 d .
C29 C 0.1536(3) -0.2900(5) 0.06434(17) 0.0204(10) Uani 1 1 d .
H29A H 0.1725 -0.3707 0.0771 0.025 Uiso 1 1 calc R
C30 C 0.1049(3) -0.2824(5) 0.01836(17) 0.0232(10) Uani 1 1 d .
H30A H 0.0908 -0.3578 -0.0001 0.028 Uiso 1 1 calc R
C31 C 0.0765(3) -0.1656(5) -0.00088(17) 0.0251(11) Uani 1 1 d .
H31A H 0.0427 -0.1611 -0.0323 0.030 Uiso 1 1 calc R
C32 C 0.0978(3) -0.0554(5) 0.02593(17) 0.0240(10) Uani 1 1 d .
H32A H 0.0785 0.0246 0.0126 0.029 Uiso 1 1 calc R
C33 C 0.2099(3) 0.2021(5) 0.07903(17) 0.0205(10) Uani 1 1 d .
C34 C 0.2844(3) 0.2400(4) 0.09925(17) 0.0202(9) Uani 1 1 d .
C35 C 0.3129(3) 0.3436(5) 0.07939(19) 0.0267(11) Uani 1 1 d .
H35A H 0.3632 0.3701 0.0933 0.032 Uiso 1 1 calc R
C36 C 0.2686(3) 0.4073(6) 0.0399(2) 0.0327(12) Uani 1 1 d .
H36A H 0.2885 0.4771 0.0267 0.039 Uiso 1 1 calc R
C37 C 0.1958(3) 0.3699(6) 0.0198(2) 0.0350(13) Uani 1 1 d .
H37A H 0.1655 0.4138 -0.0075 0.042 Uiso 1 1 calc R
C38 C 0.1662(3) 0.2679(5) 0.03903(19) 0.0295(12) Uani 1 1 d .
H38A H 0.1156 0.2429 0.0248 0.035 Uiso 1 1 calc R
C39 C 0.1140(3) -0.1556(5) 0.18973(19) 0.0247(10) Uani 1 1 d .
H39A H 0.0836 -0.1920 0.2090 0.037 Uiso 1 1 calc R
H39B H 0.0828 -0.1445 0.1565 0.037 Uiso 1 1 calc R
H39C H 0.1338 -0.0726 0.2031 0.037 Uiso 1 1 calc R
C40 C 0.1791(3) -0.2455(5) 0.19067(17) 0.0194(9) Uani 1 1 d .
H40A H 0.2117 -0.2466 0.2246 0.023 Uiso 1 1 calc R
C41 C 0.1505(3) -0.3817(5) 0.1793(2) 0.0320(12) Uani 1 1 d .
H41A H 0.1208 -0.4062 0.2009 0.048 Uiso 1 1 calc R
H41B H 0.1932 -0.4399 0.1839 0.048 Uiso 1 1 calc R
H41C H 0.1190 -0.3864 0.1460 0.048 Uiso 1 1 calc R
C42 C 0.3467(3) -0.2903(5) 0.1173(2) 0.0272(11) Uani 1 1 d .
H42A H 0.3805 -0.3626 0.1183 0.041 Uiso 1 1 calc R
H42B H 0.3759 -0.2113 0.1242 0.041 Uiso 1 1 calc R
H42C H 0.3107 -0.2846 0.0853 0.041 Uiso 1 1 calc R
C43 C 0.3046(3) -0.3096(5) 0.15478(17) 0.0197(9) Uani 1 1 d .
H43A H 0.2758 -0.3914 0.1477 0.024 Uiso 1 1 calc R
C44 C 0.3595(3) -0.3181(5) 0.20530(19) 0.0288(11) Uani 1 1 d .
H44A H 0.3950 -0.3880 0.2064 0.043 Uiso 1 1 calc R
H44B H 0.3316 -0.3343 0.2287 0.043 Uiso 1 1 calc R
H44C H 0.3871 -0.2376 0.2131 0.043 Uiso 1 1 calc R
C45 C 0.2987(3) 0.3511(5) 0.2042(2) 0.0315(12) Uani 1 1 d .
H45A H 0.3136 0.4242 0.2259 0.047 Uiso 1 1 calc R
H45B H 0.2736 0.2875 0.2190 0.047 Uiso 1 1 calc R
H45C H 0.2644 0.3796 0.1737 0.047 Uiso 1 1 calc R
C46 C 0.3683(3) 0.2917(4) 0.19512(18) 0.0227(10) Uani 1 1 d .
H46A H 0.3920 0.3570 0.1790 0.027 Uiso 1 1 calc R
C47 C 0.4248(3) 0.2553(6) 0.2424(2) 0.0352(13) Uani 1 1 d .
H47A H 0.4387 0.3313 0.2626 0.053 Uiso 1 1 calc R
H47B H 0.4696 0.2190 0.2361 0.053 Uiso 1 1 calc R
H47C H 0.4024 0.1920 0.2590 0.053 Uiso 1 1 calc R
C48 C 0.4041(4) 0.0542(6) 0.0851(2) 0.0404(14) Uani 1 1 d .
H48A H 0.4498 0.0335 0.0763 0.061 Uiso 1 1 calc R
H48B H 0.3740 0.1153 0.0619 0.061 Uiso 1 1 calc R
H48C H 0.3749 -0.0238 0.0848 0.061 Uiso 1 1 calc R
C49 C 0.4253(3) 0.1131(5) 0.13554(19) 0.0243(10) Uani 1 1 d .
H49A H 0.4540 0.1936 0.1350 0.029 Uiso 1 1 calc R
C50 C 0.4752(3) 0.0213(5) 0.1716(2) 0.0328(12) Uani 1 1 d .
H50A H 0.5206 0.0031 0.1621 0.049 Uiso 1 1 calc R
H50B H 0.4479 -0.0583 0.1723 0.049 Uiso 1 1 calc R
H50C H 0.4892 0.0602 0.2036 0.049 Uiso 1 1 calc R

loop_
_atom_site_aniso_label
_atom_site_aniso_U_11
_atom_site_aniso_U_22
_atom_site_aniso_U_33
_atom_site_aniso_U_23
_atom_site_aniso_U_13
_atom_site_aniso_U_12
Ni1 0.0124(3) 0.0124(3) 0.0190(3) -0.0010(2) 0.0080(2) 0.0008(2)
O1 0.0171(15) 0.0177(17) 0.0294(18) -0.0039(14) 0.0098(14) -0.0043(13)
P1 0.0132(5) 0.0123(5) 0.0181(5) -0.0008(4) 0.0067(4) -0.0001(4)
P2 0.0119(5) 0.0171(6) 0.0230(6) -0.0007(5) 0.0068(4) 0.0003(4)
P3 0.0156(5) 0.0119(5) 0.0266(6) -0.0016(5) 0.0101(5) 0.0008(4)
N1 0.0151(17) 0.0129(18) 0.0203(19) 0.0014(15) 0.0063(15) 0.0009(14)
N2 0.0148(17) 0.0102(18) 0.0194(19) -0.0001(14) 0.0047(15) 0.0000(14)
C1 0.031(3) 0.018(3) 0.047(3) -0.013(2) 0.013(2) -0.004(2)
C2 0.017(2) 0.019(2) 0.019(2) 0.0023(18) 0.0073(17) 0.0030(17)
C3 0.016(2) 0.022(2) 0.020(2) 0.0019(18) 0.0060(18) 0.0022(18)
C4 0.017(2) 0.040(3) 0.025(2) 0.006(2) 0.0048(19) 0.006(2)
C5 0.031(3) 0.039(3) 0.028(3) 0.011(2) 0.009(2) 0.011(2)
C6 0.029(3) 0.028(3) 0.027(3) 0.010(2) 0.013(2) 0.005(2)
C7 0.021(2) 0.022(3) 0.026(2) 0.003(2) 0.0119(19) 0.0022(19)
C8 0.0122(19) 0.019(2) 0.018(2) -0.0020(17) 0.0066(17) 0.0028(17)
C9 0.015(2) 0.023(2) 0.021(2) -0.0015(19) 0.0062(18) 0.0037(18)
C10 0.026(2) 0.020(2) 0.029(3) -0.002(2) 0.012(2) 0.004(2)
C11 0.022(2) 0.036(3) 0.025(2) -0.001(2) 0.012(2) 0.011(2)
C12 0.018(2) 0.036(3) 0.025(2) 0.004(2) 0.0095(19) 0.006(2)
C13 0.016(2) 0.026(3) 0.022(2) 0.0020(19) 0.0076(18) -0.0002(19)
C14 0.036(3) 0.043(4) 0.037(3) -0.016(3) 0.006(3) 0.001(3)
C15 0.014(2) 0.030(3) 0.039(3) -0.005(2) 0.002(2) 0.000(2)
C16 0.027(3) 0.025(3) 0.065(4) -0.008(3) 0.016(3) -0.012(2)
C17 0.031(3) 0.030(3) 0.048(3) -0.013(3) 0.018(3) 0.001(2)
C18 0.017(2) 0.020(2) 0.033(3) 0.002(2) 0.013(2) 0.0045(18)
C19 0.029(3) 0.030(3) 0.051(3) 0.003(3) 0.024(3) 0.008(2)
C20 0.023(2) 0.023(3) 0.030(3) 0.000(2) 0.002(2) -0.001(2)
C21 0.018(2) 0.017(2) 0.030(3) 0.0046(19) 0.0102(19) 0.0040(18)
C22 0.027(3) 0.021(3) 0.046(3) 0.008(2) 0.013(2) 0.007(2)
C23 0.031(3) 0.032(3) 0.061(4) -0.023(3) 0.013(3) -0.007(2)
C24 0.026(3) 0.010(2) 0.051(3) -0.007(2) 0.014(2) 0.0019(19)
C25 0.037(3) 0.018(3) 0.074(4) -0.006(3) 0.031(3) -0.009(2)
Ni2 0.0130(3) 0.0112(3) 0.0165(3) 0.0004(2) 0.0048(2) -0.0003(2)
O2 0.0173(16) 0.0251(19) 0.0275(18) -0.0002(15) 0.0071(14) 0.0076(14)
P4 0.0136(5) 0.0149(6) 0.0183(5) 0.0013(4) 0.0042(4) 0.0021(4)
P5 0.0117(5) 0.0133(5) 0.0185(5) -0.0002(4) 0.0054(4) -0.0007(4)
P6 0.0136(5) 0.0124(5) 0.0214(6) 0.0022(4) 0.0055(4) -0.0002(4)
C26 0.033(3) 0.047(4) 0.040(3) -0.007(3) 0.010(3) 0.017(3)
C27 0.014(2) 0.019(2) 0.021(2) 0.0002(18) 0.0068(17) -0.0029(17)
C28 0.016(2) 0.014(2) 0.018(2) -0.0003(17) 0.0054(17) -0.0049(16)
C29 0.018(2) 0.019(2) 0.030(2) -0.0051(19) 0.0140(19) -0.0040(18)
C30 0.021(2) 0.028(3) 0.026(2) -0.012(2) 0.0148(19) -0.011(2)
C31 0.019(2) 0.040(3) 0.017(2) -0.005(2) 0.0052(18) -0.004(2)
C32 0.017(2) 0.033(3) 0.022(2) 0.002(2) 0.0047(19) 0.001(2)
C33 0.019(2) 0.022(2) 0.022(2) 0.0014(19) 0.0080(18) -0.0003(18)
C34 0.025(2) 0.013(2) 0.024(2) 0.0034(18) 0.0095(19) -0.0001(18)
C35 0.028(3) 0.021(3) 0.033(3) 0.006(2) 0.012(2) -0.004(2)
C36 0.038(3) 0.029(3) 0.033(3) 0.011(2) 0.014(2) -0.003(2)
C37 0.039(3) 0.033(3) 0.029(3) 0.013(2) 0.002(2) 0.002(2)
C38 0.027(3) 0.030(3) 0.029(3) 0.007(2) 0.004(2) 0.001(2)
C39 0.017(2) 0.026(3) 0.037(3) -0.003(2) 0.018(2) -0.0041(19)
C40 0.015(2) 0.020(2) 0.025(2) 0.0032(19) 0.0095(18) -0.0027(18)
C41 0.028(3) 0.025(3) 0.048(3) 0.007(2) 0.019(2) -0.002(2)
C42 0.022(2) 0.024(3) 0.042(3) -0.001(2) 0.020(2) 0.002(2)
C43 0.015(2) 0.018(2) 0.028(2) -0.0014(19) 0.0094(18) -0.0010(17)
C44 0.023(2) 0.022(3) 0.035(3) -0.001(2) 0.000(2) 0.003(2)
C45 0.039(3) 0.016(2) 0.044(3) -0.005(2) 0.018(3) 0.000(2)
C46 0.027(2) 0.012(2) 0.031(3) -0.0039(19) 0.011(2) -0.0089(19)
C47 0.039(3) 0.027(3) 0.035(3) -0.007(2) 0.003(2) -0.009(2)
C48 0.055(4) 0.031(3) 0.044(3) 0.003(3) 0.028(3) 0.010(3)
C49 0.022(2) 0.015(2) 0.041(3) 0.007(2) 0.018(2) -0.0026(19)
C50 0.022(2) 0.022(3) 0.055(4) 0.004(2) 0.012(2) 0.004(2)

loop_
_atom_type_symbol
_atom_type_description
_atom_type_scat_dispersion_real
_atom_type_scat_dispersion_imag
_atom_type_scat_source
C C 0.0033 0.0016 'International Tables Vol C Tables 4.2.6.8 and 6.1.1.4'
H H 0.0000 0.0000 'International Tables Vol C Tables 4.2.6.8 and 6.1.1.4'
N N 0.0061 0.0033 'International Tables Vol C Tables 4.2.6.8 and 6.1.1.4'
O O 0.0106 0.0060 'International Tables Vol C Tables 4.2.6.8 and 6.1.1.4'
P P 0.1023 0.0942 'International Tables Vol C Tables 4.2.6.8 and 6.1.1.4'
Ni Ni 0.3393 1.1124 'International Tables Vol C Tables 4.2.6.8 and 6.1.1.4'

loop_
_geom_angle_atom_site_label_1
_geom_angle_atom_site_label_2
_geom_angle_atom_site_label_3
_geom_angle
N1 Ni1 P1 125.44(12)
N1 Ni1 P2 111.98(12)
P1 Ni1 P2 92.08(5)
N1 Ni1 P3 107.88(12)
P1 Ni1 P3 90.30(5)
P2 Ni1 P3 128.54(5)
C1 O1 P1 115.5(3)
O1 P1 C8 94.43(19)
O1 P1 C2 100.6(2)
C8 P1 C2 106.0(2)
O1 P1 Ni1 135.82(13)
C8 P1 Ni1 108.87(16)
C2 P1 Ni1 107.83(15)
C3 P2 C18 98.9(2)
C3 P2 C15 102.7(2)
C18 P2 C15 101.8(2)
C3 P2 Ni1 106.11(15)
C18 P2 Ni1 116.24(17)
C15 P2 Ni1 126.85(18)
C9 P3 C24 104.0(2)
C9 P3 C21 101.9(2)
C24 P3 C21 102.2(2)
C9 P3 Ni1 106.48(16)
C24 P3 Ni1 128.66(17)
C21 P3 Ni1 110.59(16)
N2 N1 Ni1 176.3(4)
N1 N2 Ni2 177.2(4)
C3 C2 C7 119.2(4)
C3 C2 P1 117.0(3)
C7 C2 P1 123.3(4)
C2 C3 C4 119.2(4)
C2 C3 P2 116.9(3)
C4 C3 P2 123.9(4)
C5 C4 C3 121.2(5)
C4 C5 C6 119.9(5)
C7 C6 C5 119.4(5)
C6 C7 C2 121.0(5)
C13 C8 C9 119.8(4)
C13 C8 P1 123.6(4)
C9 C8 P1 116.6(3)
C10 C9 C8 119.5(4)
C10 C9 P3 124.8(4)
C8 C9 P3 115.6(3)
C11 C10 C9 119.7(5)
C12 C11 C10 120.8(5)
C11 C12 C13 120.0(5)
C12 C13 C8 120.2(5)
C16 C15 C14 111.2(5)
C16 C15 P2 110.0(4)
C14 C15 P2 111.5(4)
C17 C18 C19 109.1(5)
C17 C18 P2 110.3(3)
C19 C18 P2 111.5(4)
C22 C21 C20 110.3(4)
C22 C21 P3 117.3(4)
C20 C21 P3 109.7(3)
C23 C24 C25 111.5(5)
C23 C24 P3 112.4(4)
C25 C24 P3 107.9(4)
N2 Ni2 P4 126.37(12)
N2 Ni2 P6 110.48(12)
P4 Ni2 P6 91.33(5)
N2 Ni2 P5 106.59(12)
P4 Ni2 P5 90.55(5)
P6 Ni2 P5 131.91(5)
C26 O2 P4 115.6(3)
O2 P4 C33 99.7(2)
O2 P4 C27 94.95(19)
C33 P4 C27 108.0(2)
O2 P4 Ni2 134.88(13)
C33 P4 Ni2 108.83(16)
C27 P4 Ni2 108.00(15)
C28 P5 C43 103.6(2)
C28 P5 C40 103.9(2)
C43 P5 C40 102.0(2)
C28 P5 Ni2 106.26(15)
C43 P5 Ni2 128.07(15)
C40 P5 Ni2 110.56(16)
C34 P6 C49 100.5(2)
C34 P6 C46 99.1(2)
C49 P6 C46 103.9(2)
C34 P6 Ni2 106.68(16)
C49 P6 Ni2 127.14(16)
C46 P6 Ni2 115.07(16)
C32 C27 C28 119.1(4)
C32 C27 P4 124.4(4)
C28 C27 P4 116.3(3)
C29 C28 C27 119.2(4)
C29 C28 P5 124.8(4)
C27 C28 P5 116.0(3)
C30 C29 C28 120.5(5)
C31 C30 C29 120.6(5)
C30 C31 C32 119.6(4)
C31 C32 C27 120.9(5)
C38 C33 C34 118.8(4)
C38 C33 P4 125.0(4)
C34 C33 P4 115.9(3)
C33 C34 C35 119.5(4)
C33 C34 P6 117.1(3)
C35 C34 P6 123.4(4)
C36 C35 C34 120.8(5)
C37 C36 C35 120.0(5)
C36 C37 C38 120.3(5)
C37 C38 C33 120.7(5)
C41 C40 C39 110.3(4)
C41 C40 P5 117.3(4)
C39 C40 P5 110.1(3)
C42 C43 C44 110.7(4)
C42 C43 P5 111.8(3)
C44 C43 P5 108.4(3)
C47 C46 C45 110.3(5)
C47 C46 P6 112.9(4)
C45 C46 P6 109.0(3)
C50 C49 C48 110.0(5)
C50 C49 P6 110.7(3)
C48 C49 P6 110.4(4)

loop_
_geom_bond_atom_site_label_1
_geom_bond_atom_site_label_2
_geom_bond_distance
Ni1 N1 1.837(4)
Ni1 P1 2.0985(13)
Ni1 P2 2.1609(13)
Ni1 P3 2.1712(13)
O1 C1 1.437(6)
O1 P1 1.665(3)
P1 C8 1.832(4)
P1 C2 1.842(5)
P2 C3 1.848(5)
P2 C18 1.862(5)
P2 C15 1.866(5)
P3 C9 1.848(5)
P3 C24 1.857(5)
P3 C21 1.891(5)
N1 N2 1.112(5)
N2 Ni2 1.839(4)
C2 C3 1.396(6)
C2 C7 1.403(7)
C3 C4 1.397(7)
C4 C5 1.383(8)
C5 C6 1.391(8)
C6 C7 1.386(7)
C8 C13 1.399(6)
C8 C9 1.402(7)
C9 C10 1.401(6)
C10 C11 1.391(7)
C11 C12 1.381(8)
C12 C13 1.387(7)
C14 C15 1.529(8)
C15 C16 1.529(8)
C17 C18 1.525(7)
C18 C19 1.528(7)
C20 C21 1.531(7)
C21 C22 1.529(7)
C23 C24 1.529(8)
C24 C25 1.540(8)
Ni2 P4 2.1071(13)
Ni2 P6 2.1524(13)
Ni2 P5 2.1733(13)
O2 C26 1.435(7)
O2 P4 1.667(3)
P4 C33 1.837(5)
P4 C27 1.838(5)
P5 C28 1.849(4)
P5 C43 1.855(5)
P5 C40 1.868(5)
P6 C34 1.849(5)
P6 C49 1.868(5)
P6 C46 1.870(5)
C27 C32 1.398(6)
C27 C28 1.414(6)
C28 C29 1.396(6)
C29 C30 1.386(7)
C30 C31 1.385(8)
C31 C32 1.386(7)
C33 C38 1.396(7)
C33 C34 1.399(7)
C34 C35 1.402(7)
C35 C36 1.378(7)
C36 C37 1.370(8)
C37 C38 1.391(8)
C39 C40 1.530(6)
C40 C41 1.526(7)
C42 C43 1.526(6)
C43 C44 1.533(7)
C45 C46 1.525(7)
C46 C47 1.522(7)
C48 C49 1.535(8)
C49 C50 1.527(7)
